data_1537494
loop_
_publ_author_name
'Juza, R.'
'Jacobs, H.'
'Klose, W.'

_publ_section_title
;
 Die Kristallstrukturen der Tieftemperaturmodifikationen von Kalium- und
 Rubidiumamid
;
_journal_name_full 'Zeitschrift fuer Anorganische und Allgemeine Chemie'
_journal_page_first 171
_journal_page_last 178
_journal_volume 338
_journal_year 1965
_chemical_formula_sum 'H2 K N'
_chemical_name_systematic 'K (N H2)'
_space_group_IT_number 11
_symmetry_space_group_name_Hall '-P 2yb'
_symmetry_space_group_name_H-M 'P 1 21/m 1'
_cell_angle_alpha 90
_cell_angle_beta 95.8
_cell_angle_gamma 90
_cell_formula_units_Z 2
_cell_length_a 4.586
_cell_length_b 3.904
_cell_length_c 6.223
_cell_volume 110.845
_citation_journal_id_ASTM ZAACAB
_cod_data_source_file Juza_ZAACAB_1965_849.cif
_cod_data_source_block H2K1N1
_cod_original_cell_volume 110.8446
_cod_original_formula_sum 'H2 K1 N1'
_cod_database_code 1537494

loop_
_symmetry_equiv_pos_as_xyz
x,y,z
-x,y+1/2,-z
-x,-y,-z
x,-y-1/2,z

loop_
_atom_site_label
_atom_site_type_symbol
_atom_site_fract_x
_atom_site_fract_y
_atom_site_fract_z
_atom_site_occupancy
_atom_site_U_iso_or_equiv
H1 H+1 0.29 0.04 0.88 1 0.0
K1 K+1 0.228 0.25 0.295 1 0.0
N1 N-3 0.289 0.25 0.778 1 0.0
